data_7235130
loop_
_publ_author_name
'N. A. Artiukhova'
'G. V. Romanenko'
'A. S. Bogomyakov'
'I. Yu. Barskaya'
'S. L. Veber'
'M. V. Fedin'
'K. Yu. Maryunina'
'K. Inoue'
'V. I. Ovcharenko'

_publ_section_title
;
 Cu(ii) complex with nitronyl nitroxide whose paramagnetism is suppressed
 by temperature decrease and/or pressure increase
;
_journal_name_full 'Journal of Materials Chemistry C'
_journal_page_first 11157
_journal_page_last 11163
_journal_paper_doi 10.1039/C6TC03216H
_journal_volume 4
_journal_year 2016
_chemical_formula_sum 'C26 H25 Cu F12 N4 O6'
_chemical_formula_weight 781.04
_space_group_crystal_system monoclinic
_space_group_IT_number 14
_space_group_name_Hall '-P 2yn'
_space_group_name_H-M_alt 'P 1 21/n 1'
_atom_sites_solution_hydrogens geom
_cell_angle_alpha 90
_cell_angle_beta 111.680(7)
_cell_angle_gamma 90
_cell_formula_units_Z 4
_cell_length_a 13.481(2)
_cell_length_b 14.380(2)
_cell_length_c 16.521(3)
_cell_measurement_reflns_used 2338
_cell_measurement_temperature 110(2)
_cell_measurement_theta_max 22.71
_cell_measurement_theta_min 2.45
_cell_volume 2976.2(8)
_computing_cell_refinement 'Bruker SAINT'
_computing_data_collection 'Bruker APEX2'
_computing_data_reduction 'Bruker SAINT'
_computing_molecular_graphics 'Bruker SHELXTL'
_computing_publication_material 'Bruker SHELXTL'
_computing_structure_refinement 'SHELXL-2014/6 (Sheldrick, 2014)'
_computing_structure_solution 'SHELXS-97 (Sheldrick, 2008)'
_diffrn_ambient_temperature 110(2)
_diffrn_measured_fraction_theta_full 0.976
_diffrn_measured_fraction_theta_max 0.845
_diffrn_measurement_device_type 'Bruker APEX-II CCD'
_diffrn_measurement_method '\f and \w scans'
_diffrn_radiation_type MoK\a
_diffrn_radiation_wavelength 0.71073
_diffrn_reflns_av_R_equivalents 0.0910
_diffrn_reflns_av_unetI/netI 0.1339
_diffrn_reflns_Laue_measured_fraction_full 0.976
_diffrn_reflns_Laue_measured_fraction_max 0.845
_diffrn_reflns_limit_h_max 16
_diffrn_reflns_limit_h_min -16
_diffrn_reflns_limit_k_max 17
_diffrn_reflns_limit_k_min -16
_diffrn_reflns_limit_l_max 20
_diffrn_reflns_limit_l_min -20
_diffrn_reflns_number 15246
_diffrn_reflns_point_group_measured_fraction_full 0.976
_diffrn_reflns_point_group_measured_fraction_max 0.845
_diffrn_reflns_theta_full 25.242
_diffrn_reflns_theta_max 27.194
_diffrn_reflns_theta_min 1.676
_exptl_absorpt_coefficient_mu 0.858
_exptl_absorpt_correction_type none
_exptl_crystal_colour dark
_exptl_crystal_density_diffrn 1.743
_exptl_crystal_description bulk
_exptl_crystal_F_000 1576
_exptl_crystal_preparation 'Magnetic properties'
_exptl_crystal_size_max 0.28
_exptl_crystal_size_mid 0.24
_exptl_crystal_size_min 0.18
_refine_diff_density_max 1.016
_refine_diff_density_min -0.641
_refine_diff_density_rms 0.123
_refine_ls_extinction_coef .
_refine_ls_extinction_method none
_refine_ls_goodness_of_fit_ref 1.043
_refine_ls_hydrogen_treatment constr
_refine_ls_matrix_type full
_refine_ls_number_parameters 469
_refine_ls_number_reflns 5608
_refine_ls_number_restraints 0
_refine_ls_restrained_S_all 1.043
_refine_ls_R_factor_all 0.1474
_refine_ls_R_factor_gt 0.0680
_refine_ls_shift/su_max 0.001
_refine_ls_shift/su_mean 0.000
_refine_ls_structure_factor_coef Fsqd
_refine_ls_weighting_details 'w=1/[\s^2^(Fo^2^)+(0.0892P)^2^] where P=(Fo^2^+2Fc^2^)/3'
_refine_ls_weighting_scheme calc
_refine_ls_wR_factor_gt 0.1558
_refine_ls_wR_factor_ref 0.1989
_reflns_Friedel_coverage 0.000
_reflns_Friedel_fraction_full .
_reflns_Friedel_fraction_max .
_reflns_number_gt 3007
_reflns_number_total 5608
_reflns_threshold_expression 'I > 2\s(I)'
_cod_data_source_file J-Mater-Chem-C-2016-4-11157.cif
_cod_data_source_block 87b-110
_cod_original_cell_volume 2976.1(8)
_cod_original_sg_symbol_H-M 'P 21/n'
_cod_database_code 7235130
_shelx_space_group_comment
; 
The symmetry employed for this shelxl refinement is uniquely defined 
by the following loop, which should always be used as a source of 
symmetry information in preference to the above space-group names. 
They are only intended as comments. 
;
_shelxl_version_number 2014/6

loop_
_space_group_symop_operation_xyz
'x, y, z'
'-x+1/2, y+1/2, -z+1/2'
'-x, -y, -z'
'x-1/2, -y-1/2, z-1/2'

loop_
_atom_site_label
_atom_site_type_symbol
_atom_site_fract_x
_atom_site_fract_y
_atom_site_fract_z
_atom_site_U_iso_or_equiv
_atom_site_adp_type
_atom_site_occupancy
_atom_site_site_symmetry_order
_atom_site_calc_flag
_atom_site_refinement_flags_posn
_atom_site_refinement_flags_adp
_atom_site_refinement_flags_occupancy
_atom_site_disorder_assembly
_atom_site_disorder_group
Cu1 Cu 0.82819(6) 0.54458(5) 0.69781(5) 0.0232(2) Uani 1 1 d . . . . .
O1 O 0.7590(3) 0.5523(3) 0.5539(3) 0.0298(10) Uani 1 1 d . . . . .
C1 C 0.6243(5) 0.5619(5) 0.4135(4) 0.0331(17) Uani 1 1 d . . . . .
F1 F 0.649(3) 0.638(2) 0.3769(13) 0.053(7) Uani 0.5 1 d . . P A 1
F2 F 0.518(2) 0.5454(17) 0.3759(18) 0.034(5) Uani 0.5 1 d . . P A 1
F3 F 0.667(2) 0.487(2) 0.3925(13) 0.071(9) Uani 0.5 1 d . . P A 1
F1A F 0.672(3) 0.618(2) 0.3775(19) 0.079(12) Uani 0.5 1 d . . P A 2
F2A F 0.525(3) 0.5738(17) 0.374(2) 0.045(7) Uani 0.5 1 d . . P A 2
F3A F 0.655(3) 0.4803(18) 0.3959(19) 0.076(10) Uani 0.5 1 d . . P A 2
C2 C 0.6644(5) 0.5756(4) 0.5132(4) 0.0281(15) Uani 1 1 d . . . . .
C3 C 0.5920(5) 0.6161(4) 0.5456(4) 0.0285(15) Uani 1 1 d . . . . .
H3A H 0.5213 0.6282 0.5064 0.034 Uiso 1 1 calc R U . . .
C4 C 0.6200(5) 0.6393(4) 0.6335(4) 0.0278(15) Uani 1 1 d . . . . .
C5 C 0.5389(5) 0.6898(4) 0.6612(4) 0.0321(16) Uani 1 1 d . . . . .
F4 F 0.5233(3) 0.6468(3) 0.7266(2) 0.0454(10) Uani 1 1 d . . . . .
F5 F 0.5730(3) 0.7765(3) 0.6885(3) 0.0467(11) Uani 1 1 d . . . . .
F6 F 0.4429(3) 0.6998(3) 0.5975(2) 0.0422(10) Uani 1 1 d . . . . .
O2 O 0.7073(3) 0.6249(3) 0.6958(3) 0.0297(11) Uani 1 1 d . . . . .
O3 O 0.9511(3) 0.4641(3) 0.7057(3) 0.0278(10) Uani 1 1 d . . . . .
C6 C 1.1262(5) 0.4089(5) 0.7458(4) 0.0323(16) Uani 1 1 d . . . . .
F8 F 1.2226(3) 0.4122(3) 0.8052(3) 0.0688(15) Uani 1 1 d . . . . .
F7 F 1.0997(4) 0.3189(3) 0.7336(3) 0.0627(13) Uani 1 1 d . . . . .
F9 F 1.1329(3) 0.4373(3) 0.6723(3) 0.0597(13) Uani 1 1 d . . . . .
C7 C 1.0417(5) 0.4637(4) 0.7676(4) 0.0262(15) Uani 1 1 d . . . . .
C8 C 1.0734(5) 0.5057(4) 0.8485(4) 0.0283(15) Uani 1 1 d . . . . .
H8A H 1.1462 0.5008 0.8861 0.034 Uiso 1 1 calc R U . . .
C9 C 1.0029(5) 0.5555(4) 0.8779(4) 0.0241(14) Uani 1 1 d . . . . .
C10 C 1.0555(6) 0.6109(5) 0.9630(5) 0.0404(18) Uani 1 1 d . . . . .
F10 F 1.0631(4) 0.6999(3) 0.9433(3) 0.0583(12) Uani 1 1 d . . . . .
F11 F 1.1525(3) 0.5818(3) 1.0124(2) 0.0520(12) Uani 1 1 d . . . . .
F12 F 0.9959(3) 0.6077(3) 1.0123(2) 0.0471(11) Uani 1 1 d . . . . .
O4 O 0.9053(3) 0.5628(3) 0.8439(3) 0.0264(10) Uani 1 1 d . . . . .
O1R O 0.5763(3) 0.1550(3) 0.7879(3) 0.0266(10) Uani 1 1 d . . . . .
N2R N 0.5808(4) 0.2199(3) 0.8446(3) 0.0237(12) Uani 1 1 d . . . . .
C3R C 0.5113(5) 0.2158(4) 0.8982(4) 0.0232(14) Uani 1 1 d . . . . .
C4R C 0.3943(5) 0.2243(4) 0.8351(4) 0.0286(15) Uani 1 1 d . . . . .
H4RA H 0.3846 0.1969 0.7777 0.034 Uiso 1 1 calc R U . . .
H4RB H 0.3716 0.2902 0.8268 0.034 Uiso 1 1 calc R U . . .
C5R C 0.3300(5) 0.1692(5) 0.8800(4) 0.0341(16) Uani 1 1 d . . . . .
H5RA H 0.2819 0.2114 0.8957 0.041 Uiso 1 1 calc R U . . .
H5RB H 0.2865 0.1203 0.8406 0.041 Uiso 1 1 calc R U . . .
C6R C 0.4122(5) 0.1256(4) 0.9619(4) 0.0285(15) Uani 1 1 d . . . . .
H6RA H 0.3898 0.0625 0.9720 0.034 Uiso 1 1 calc R U . . .
H6RB H 0.4224 0.1645 1.0138 0.034 Uiso 1 1 calc R U . . .
C7R C 0.5153(5) 0.1219(4) 0.9416(4) 0.0268(15) Uani 1 1 d . . . . .
H7RA H 0.5796 0.1160 0.9955 0.032 Uiso 1 1 calc R U . . .
H7RB H 0.5136 0.0700 0.9017 0.032 Uiso 1 1 calc R U . . .
C8R C 0.5555(5) 0.3011(4) 0.9590(4) 0.0238(14) Uani 1 1 d . . . . .
C9R C 0.4759(5) 0.3585(4) 0.9863(4) 0.0273(15) Uani 1 1 d . . . . .
H9RA H 0.4652 0.4208 0.9589 0.033 Uiso 1 1 calc R U . . .
H9RB H 0.4060 0.3266 0.9681 0.033 Uiso 1 1 calc R U . . .
C10A C 0.5247(5) 0.3670(5) 1.0849(4) 0.0364(17) Uani 1 1 d . . . . .
H10C H 0.5054 0.4271 1.1044 0.044 Uiso 1 1 calc R U . . .
H10D H 0.5005 0.3157 1.1132 0.044 Uiso 1 1 calc R U . . .
C11A C 0.6434(5) 0.3612(5) 1.1058(4) 0.0361(17) Uani 1 1 d . . . . .
H11C H 0.6824 0.3452 1.1678 0.043 Uiso 1 1 calc R U . . .
H11D H 0.6716 0.4205 1.0926 0.043 Uiso 1 1 calc R U . . .
C12R C 0.6515(5) 0.2837(4) 1.0462(4) 0.0283(15) Uani 1 1 d . . . . .
H12A H 0.6457 0.2221 1.0708 0.034 Uiso 1 1 calc R U . . .
H12B H 0.7201 0.2871 1.0373 0.034 Uiso 1 1 calc R U . . .
N13R N 0.5978(4) 0.3581(3) 0.9026(3) 0.0256(12) Uani 1 1 d . . . . .
O14R O 0.6205(3) 0.4446(3) 0.9158(3) 0.0304(11) Uani 1 1 d . . . . .
C15R C 0.6178(5) 0.3061(4) 0.8419(4) 0.0220(14) Uani 1 1 d . . . . .
C16R C 0.6649(4) 0.3402(4) 0.7829(4) 0.0243(14) Uani 1 1 d . . . . .
C17R C 0.7097(4) 0.4275(4) 0.7803(4) 0.0251(15) Uani 1 1 d . . . . .
H17A H 0.7146 0.4763 0.8204 0.030 Uiso 1 1 calc R U . . .
N18R N 0.7444(4) 0.4336(3) 0.7149(3) 0.0267(12) Uani 1 1 d . . . . .
N19R N 0.7235(4) 0.3480(3) 0.6750(3) 0.0241(12) Uani 1 1 d . . . . .
C20R C 0.7562(5) 0.3280(4) 0.6004(4) 0.0312(16) Uani 1 1 d . . . . .
H20A H 0.8303 0.3500 0.6144 0.037 Uiso 1 1 calc R U . . .
H20B H 0.7093 0.3628 0.5487 0.037 Uiso 1 1 calc R U . . .
C21R C 0.7501(5) 0.2260(4) 0.5792(4) 0.0321(16) Uani 1 1 d . . . . .
H21A H 0.7723 0.2159 0.5297 0.048 Uiso 1 1 calc R U . . .
H21B H 0.7974 0.1915 0.6298 0.048 Uiso 1 1 calc R U . . .
H21C H 0.6765 0.2043 0.5642 0.048 Uiso 1 1 calc R U . . .
C22R C 0.6751(4) 0.2912(4) 0.7125(4) 0.0231(14) Uani 1 1 d . . . . .
H22A H 0.6520 0.2294 0.6952 0.028 Uiso 1 1 calc R U . . .

loop_
_atom_site_aniso_label
_atom_site_aniso_U_11
_atom_site_aniso_U_22
_atom_site_aniso_U_33
_atom_site_aniso_U_23
_atom_site_aniso_U_13
_atom_site_aniso_U_12
Cu1 0.0280(4) 0.0174(4) 0.0263(5) 0.0013(3) 0.0125(3) -0.0004(3)
O1 0.027(2) 0.023(2) 0.042(3) 0.004(2) 0.016(2) 0.002(2)
C1 0.033(4) 0.025(4) 0.040(5) -0.002(3) 0.011(4) 0.002(3)
F1 0.100(13) 0.051(13) 0.013(8) -0.010(6) 0.027(7) -0.026(9)
F2 0.032(7) 0.036(14) 0.022(6) 0.006(8) -0.006(5) -0.015(8)
F3 0.072(13) 0.10(2) 0.021(10) -0.024(9) -0.010(8) 0.060(13)
F1A 0.13(2) 0.049(14) 0.091(15) -0.029(9) 0.080(13) -0.063(17)
F2A 0.061(12) 0.038(15) 0.044(8) 0.007(9) 0.028(8) 0.017(10)
F3A 0.078(15) 0.028(11) 0.106(19) -0.025(10) 0.014(12) 0.008(10)
C2 0.035(4) 0.010(3) 0.040(4) 0.003(3) 0.014(3) -0.003(3)
C3 0.030(3) 0.026(4) 0.029(4) 0.005(3) 0.010(3) -0.003(3)
C4 0.030(3) 0.016(3) 0.036(4) 0.003(3) 0.010(3) -0.004(3)
C5 0.038(4) 0.023(4) 0.035(4) -0.001(3) 0.012(3) -0.008(3)
F4 0.056(3) 0.046(3) 0.040(2) 0.004(2) 0.025(2) 0.000(2)
F5 0.043(2) 0.033(2) 0.062(3) -0.012(2) 0.018(2) 0.0003(19)
F6 0.031(2) 0.052(3) 0.040(2) -0.003(2) 0.0090(19) 0.0072(19)
O2 0.032(2) 0.023(2) 0.029(3) 0.002(2) 0.004(2) 0.000(2)
O3 0.035(2) 0.022(2) 0.026(2) 0.000(2) 0.011(2) -0.003(2)
C6 0.046(4) 0.025(4) 0.028(4) 0.006(3) 0.017(4) 0.011(3)
F8 0.044(3) 0.083(4) 0.065(3) -0.031(3) 0.004(2) 0.023(3)
F7 0.086(3) 0.019(2) 0.108(4) -0.010(2) 0.064(3) -0.003(2)
F9 0.077(3) 0.055(3) 0.071(3) 0.021(2) 0.056(3) 0.029(2)
C7 0.033(3) 0.013(3) 0.030(4) 0.004(3) 0.009(3) -0.005(3)
C8 0.025(3) 0.023(4) 0.031(4) 0.000(3) 0.004(3) 0.001(3)
C9 0.033(4) 0.015(3) 0.024(4) 0.010(3) 0.010(3) -0.002(3)
C10 0.039(4) 0.051(5) 0.031(4) -0.004(4) 0.013(4) -0.002(4)
F10 0.086(3) 0.032(3) 0.054(3) -0.014(2) 0.022(3) -0.017(2)
F11 0.040(2) 0.070(3) 0.033(2) -0.017(2) -0.001(2) 0.012(2)
F12 0.051(2) 0.064(3) 0.031(2) -0.001(2) 0.019(2) 0.011(2)
O4 0.029(2) 0.022(2) 0.033(3) 0.0057(19) 0.017(2) 0.0013(19)
O1R 0.035(2) 0.021(2) 0.027(2) -0.0038(19) 0.015(2) 0.003(2)
N2R 0.028(3) 0.021(3) 0.027(3) 0.001(2) 0.015(2) 0.000(2)
C3R 0.030(3) 0.016(3) 0.028(4) -0.001(3) 0.016(3) 0.001(3)
C4R 0.033(4) 0.027(4) 0.027(4) 0.001(3) 0.013(3) 0.004(3)
C5R 0.039(4) 0.028(4) 0.040(4) -0.002(3) 0.020(3) -0.001(3)
C6R 0.036(4) 0.021(4) 0.033(4) 0.000(3) 0.017(3) 0.000(3)
C7R 0.040(4) 0.015(3) 0.030(4) 0.002(3) 0.018(3) -0.001(3)
C8R 0.028(3) 0.020(3) 0.028(4) -0.002(3) 0.015(3) -0.001(3)
C9R 0.036(4) 0.019(3) 0.033(4) 0.000(3) 0.019(3) 0.001(3)
C10A 0.058(5) 0.024(4) 0.039(4) -0.001(3) 0.032(4) 0.000(3)
C11A 0.050(4) 0.029(4) 0.030(4) -0.002(3) 0.015(4) -0.004(3)
C12R 0.039(4) 0.022(4) 0.025(4) 0.005(3) 0.014(3) 0.000(3)
N13R 0.030(3) 0.023(3) 0.027(3) 0.004(2) 0.015(2) 0.001(2)
O14R 0.048(3) 0.013(2) 0.036(3) 0.0017(19) 0.023(2) 0.001(2)
C15R 0.032(3) 0.016(3) 0.022(3) 0.002(3) 0.014(3) 0.004(3)
C16R 0.027(3) 0.018(3) 0.031(4) 0.001(3) 0.014(3) 0.000(3)
C17R 0.022(3) 0.027(4) 0.024(4) 0.000(3) 0.006(3) 0.003(3)
N18R 0.030(3) 0.024(3) 0.029(3) -0.004(2) 0.015(3) -0.004(2)
N19R 0.033(3) 0.015(3) 0.027(3) 0.001(2) 0.015(2) 0.001(2)
C20R 0.044(4) 0.029(4) 0.027(4) -0.002(3) 0.021(3) -0.011(3)
C21R 0.040(4) 0.034(4) 0.026(4) -0.004(3) 0.017(3) -0.004(3)
C22R 0.026(3) 0.017(3) 0.027(4) 0.001(3) 0.009(3) 0.000(3)

loop_
_atom_type_symbol
_atom_type_description
_atom_type_scat_dispersion_real
_atom_type_scat_dispersion_imag
_atom_type_scat_source
C C 0.0033 0.0016 'International Tables Vol C Tables 4.2.6.8 and 6.1.1.4'
H H 0.0000 0.0000 'International Tables Vol C Tables 4.2.6.8 and 6.1.1.4'
N N 0.0061 0.0033 'International Tables Vol C Tables 4.2.6.8 and 6.1.1.4'
O O 0.0106 0.0060 'International Tables Vol C Tables 4.2.6.8 and 6.1.1.4'
F F 0.0171 0.0103 'International Tables Vol C Tables 4.2.6.8 and 6.1.1.4'
Cu Cu 0.3201 1.2651 'International Tables Vol C Tables 4.2.6.8 and 6.1.1.4'

loop_
_geom_angle_atom_site_label_1
_geom_angle_atom_site_label_2
_geom_angle_atom_site_label_3
_geom_angle
_geom_angle_site_symmetry_1
_geom_angle_site_symmetry_3
O3 Cu1 O2 177.40(17) . .
O3 Cu1 O1R 88.26(17) . 2_656
O2 Cu1 O1R 91.67(17) . 2_656
O3 Cu1 N18R 91.48(18) . .
O2 Cu1 N18R 87.96(18) . .
O1R Cu1 N18R 166.28(18) 2_656 .
O3 Cu1 O1 96.30(15) . .
O2 Cu1 O1 86.29(16) . .
O1R Cu1 O1 94.85(15) 2_656 .
N18R Cu1 O1 98.81(18) . .
O3 Cu1 O4 87.37(15) . .
O2 Cu1 O4 90.09(15) . .
O1R Cu1 O4 76.12(15) 2_656 .
N18R Cu1 O4 90.16(18) . .
O1 Cu1 O4 170.18(15) . .
C2 O1 Cu1 122.2(4) . .
F2A C1 F1A 107(2) . .
F2A C1 F3A 111.9(19) . .
F1A C1 F3A 102(2) . .
F3 C1 F1 110(2) . .
F3 C1 F2 102.9(19) . .
F1 C1 F2 109.1(19) . .
F2A C1 C2 114.4(16) . .
F1A C1 C2 111.7(13) . .
F3 C1 C2 111.6(10) . .
F3A C1 C2 109.6(14) . .
F1 C1 C2 109.1(11) . .
F2 C1 C2 114.0(15) . .
O1 C2 C3 128.5(6) . .
O1 C2 C1 115.2(6) . .
C3 C2 C1 116.2(6) . .
O1 C2 Cu1 37.6(3) . .
C3 C2 Cu1 91.6(4) . .
C1 C2 Cu1 151.9(4) . .
C4 C3 C2 122.4(6) . .
O2 C4 C3 128.4(6) . .
O2 C4 C5 113.0(6) . .
C3 C4 C5 118.6(6) . .
O2 C4 Cu1 32.0(3) . .
C3 C4 Cu1 96.9(4) . .
C5 C4 Cu1 144.1(4) . .
F4 C5 F6 107.0(5) . .
F4 C5 F5 107.3(5) . .
F6 C5 F5 106.0(5) . .
F4 C5 C4 111.7(5) . .
F6 C5 C4 114.0(5) . .
F5 C5 C4 110.4(5) . .
C4 O2 Cu1 128.4(4) . .
C7 O3 Cu1 125.9(4) . .
F9 C6 F7 105.4(6) . .
F9 C6 F8 107.1(6) . .
F7 C6 F8 106.5(5) . .
F9 C6 C7 111.6(5) . .
F7 C6 C7 110.6(5) . .
F8 C6 C7 115.1(5) . .
O3 C7 C8 129.7(6) . .
O3 C7 C6 113.0(5) . .
C8 C7 C6 117.3(5) . .
O3 C7 Cu1 33.5(3) . .
C8 C7 Cu1 96.7(4) . .
C6 C7 Cu1 145.3(4) . .
C7 C8 C9 123.1(6) . .
O4 C9 C8 129.0(6) . .
O4 C9 C10 115.3(6) . .
C8 C9 C10 115.7(5) . .
O4 C9 Cu1 41.1(3) . .
C8 C9 Cu1 90.8(4) . .
C10 C9 Cu1 148.0(4) . .
F11 C10 F10 107.8(6) . .
F11 C10 F12 106.9(6) . .
F10 C10 F12 107.4(6) . .
F11 C10 C9 114.5(6) . .
F10 C10 C9 108.9(6) . .
F12 C10 C9 111.1(6) . .
C9 O4 Cu1 118.0(4) . .
N2R O1R Cu1 128.6(3) . 2_646
O1R N2R C15R 123.7(5) . .
O1R N2R C3R 121.2(5) . .
C15R N2R C3R 111.9(5) . .
O1R N2R Cu1 31.5(2) . 2_646
C15R N2R Cu1 125.5(4) . 2_646
C3R N2R Cu1 120.0(3) . 2_646
N2R C3R C7R 113.0(5) . .
N2R C3R C4R 107.5(5) . .
C7R C3R C4R 103.8(5) . .
N2R C3R C8R 100.1(4) . .
C7R C3R C8R 117.1(5) . .
C4R C3R C8R 115.2(5) . .
C3R C4R C5R 104.4(5) . .
C6R C5R C4R 106.4(5) . .
C5R C6R C7R 103.8(5) . .
C3R C7R C6R 101.2(5) . .
N13R C8R C9R 110.6(5) . .
N13R C8R C3R 99.9(4) . .
C9R C8R C3R 117.9(5) . .
N13R C8R C12R 106.5(5) . .
C9R C8R C12R 104.2(5) . .
C3R C8R C12R 117.3(5) . .
C10A C9R C8R 106.4(5) . .
C11A C10A C9R 104.1(5) . .
C10A C11A C12R 102.5(5) . .
C11A C12R C8R 104.3(5) . .
O14R N13R C15R 124.2(5) . .
O14R N13R C8R 123.1(5) . .
C15R N13R C8R 112.5(5) . .
N2R C15R N13R 107.9(5) . .
N2R C15R C16R 126.9(5) . .
N13R C15R C16R 125.1(5) . .
C17R C16R C22R 104.4(5) . .
C17R C16R C15R 129.1(6) . .
C22R C16R C15R 126.5(6) . .
N18R C17R C16R 111.6(6) . .
N18R C17R Cu1 35.0(3) . .
C16R C17R Cu1 146.2(5) . .
C17R N18R N19R 105.0(5) . .
C17R N18R Cu1 123.0(4) . .
N19R N18R Cu1 131.4(4) . .
C22R N19R N18R 112.0(5) . .
C22R N19R C20R 127.9(5) . .
N18R N19R C20R 120.1(5) . .
C22R N19R Cu1 140.9(4) . .
N18R N19R Cu1 29.3(2) . .
C20R N19R Cu1 90.9(3) . .
N19R C20R C21R 112.1(5) . .
N19R C22R C16R 106.9(5) . .

loop_
_geom_bond_atom_site_label_1
_geom_bond_atom_site_label_2
_geom_bond_distance
_geom_bond_site_symmetry_2
Cu1 O3 1.985(4) .
Cu1 O2 1.988(4) .
Cu1 O1R 2.002(4) 2_656
Cu1 N18R 2.034(5) .
Cu1 O1 2.213(4) .
Cu1 O4 2.263(4) .
O1 C2 1.248(7) .
C1 F2A 1.27(3) .
C1 F1A 1.30(3) .
C1 F3 1.32(3) .
C1 F3A 1.31(3) .
C1 F1 1.35(3) .
C1 F2 1.35(3) .
C1 C2 1.545(9) .
C2 C3 1.402(8) .
C3 C4 1.398(8) .
C4 O2 1.261(7) .
C4 C5 1.518(9) .
C5 F4 1.327(7) .
C5 F6 1.341(7) .
C5 F5 1.347(7) .
O3 C7 1.271(7) .
C6 F9 1.316(7) .
C6 F7 1.338(7) .
C6 F8 1.307(7) .
C6 C7 1.533(9) .
C7 C8 1.383(8) .
C8 C9 1.412(8) .
C9 O4 1.229(7) .
C9 C10 1.542(9) .
C10 F11 1.328(8) .
C10 F10 1.334(8) .
C10 F12 1.340(7) .
O1R N2R 1.308(6) .
O1R Cu1 2.002(4) 2_646
N2R C15R 1.343(7) .
N2R C3R 1.509(7) .
N2R Cu1 2.997(5) 2_646
C3R C7R 1.520(8) .
C3R C4R 1.542(8) .
C3R C8R 1.558(8) .
C4R C5R 1.550(8) .
C5R C6R 1.531(8) .
C6R C7R 1.547(8) .
C8R N13R 1.503(7) .
C8R C9R 1.547(8) .
C8R C12R 1.561(8) .
C9R C10A 1.521(8) .
C10A C11A 1.509(9) .
C11A C12R 1.517(8) .
N13R O14R 1.280(6) .
N13R C15R 1.355(7) .
C15R C16R 1.433(8) .
C16R C17R 1.401(8) .
C16R C22R 1.408(8) .
C17R N18R 1.331(7) .
N18R N19R 1.375(6) .
N19R C22R 1.333(7) .
N19R C20R 1.482(7) .
C20R C21R 1.503(8) .
